data_2219141
loop_
_publ_author_name
'Alhadi, Abeer A.'
'Ali, Hapipah M.'
'Puvaneswary, Subramaniam'
'Robinson, Ward T.'
'Ng, Seik Weng'

_publ_section_title
;
 2-Hydroxy-5-nitrobenzaldehyde thiosemicarbazone
;
_journal_coeditor_code RK2102
_journal_issue 8
_journal_name_full 'Acta Crystallographica Section E'
_journal_page_first o1606
_journal_paper_doi 10.1107/S1600536808022976
_journal_volume 64
_journal_year 2008
_chemical_formula_iupac 'C8 H8 N4 O3 S'
_chemical_formula_moiety 'C8 H8 N4 O3 S'
_chemical_formula_sum 'C8 H8 N4 O3 S'
_chemical_formula_weight 240.24
_chemical_name_systematic
;
2-Hydroxy-5-nitrobenzaldehyde thiosemicarbazone
;
_space_group_IT_number 14
_symmetry_cell_setting monoclinic
_symmetry_space_group_name_Hall '-P 2yn'
_symmetry_space_group_name_H-M 'P 1 21/n 1'
_atom_sites_solution_hydrogens geom
_atom_sites_solution_primary direct
_atom_sites_solution_secondary difmap
_audit_creation_method SHELXL97
_cell_angle_alpha 90.00
_cell_angle_beta 94.039(2)
_cell_angle_gamma 90.00
_cell_formula_units_Z 4
_cell_length_a 12.6157(3)
_cell_length_b 5.4815(2)
_cell_length_c 14.2397(2)
_cell_measurement_reflns_used 2540
_cell_measurement_temperature 100(2)
_cell_measurement_theta_max 29.5
_cell_measurement_theta_min 2.2
_cell_volume 982.27(5)
_computing_cell_refinement 'SAINT (Bruker, 2007)'
_computing_data_collection 'APEX2 (Bruker, 2007)'
_computing_data_reduction 'SAINT (Bruker, 2007)'
_computing_molecular_graphics 'X-SEED (Barbour, 2001)'
_computing_publication_material 'publCIF (Westrip, 2008)'
_computing_structure_refinement 'SHELXL97 (Sheldrick, 2008)'
_computing_structure_solution 'SHELXS97 (Sheldrick, 2008)'
_diffrn_ambient_temperature 100(2)
_diffrn_measured_fraction_theta_full 1.000
_diffrn_measured_fraction_theta_max 1.000
_diffrn_measurement_device_type 'Bruker SMART APEX'
_diffrn_measurement_method \w
_diffrn_radiation_monochromator graphite
_diffrn_radiation_source 'fine-focus sealed tube'
_diffrn_radiation_type MoK\a
_diffrn_radiation_wavelength 0.71073
_diffrn_reflns_av_R_equivalents 0.0371
_diffrn_reflns_av_sigmaI/netI 0.0340
_diffrn_reflns_limit_h_max 15
_diffrn_reflns_limit_h_min -16
_diffrn_reflns_limit_k_max 7
_diffrn_reflns_limit_k_min -5
_diffrn_reflns_limit_l_max 18
_diffrn_reflns_limit_l_min -18
_diffrn_reflns_number 9462
_diffrn_reflns_theta_full 27.49
_diffrn_reflns_theta_max 27.49
_diffrn_reflns_theta_min 2.09
_diffrn_standards_decay_% 0
_diffrn_standards_interval_count 0
_diffrn_standards_interval_time 0
_diffrn_standards_number 0
_exptl_absorpt_coefficient_mu 0.328
_exptl_absorpt_correction_T_max 0.9967
_exptl_absorpt_correction_T_min 0.8559
_exptl_absorpt_correction_type multi-scan
_exptl_absorpt_process_details '(SADABS; Sheldrick, 1996)'
_exptl_crystal_colour yellow
_exptl_crystal_density_diffrn 1.625
_exptl_crystal_density_method 'not measured'
_exptl_crystal_description block
_exptl_crystal_F_000 496
_exptl_crystal_size_max 0.49
_exptl_crystal_size_mid 0.01
_exptl_crystal_size_min 0.01
_refine_diff_density_max 0.467
_refine_diff_density_min -0.226
_refine_ls_extinction_method none
_refine_ls_goodness_of_fit_ref 1.038
_refine_ls_hydrogen_treatment mixed
_refine_ls_matrix_type full
_refine_ls_number_parameters 161
_refine_ls_number_reflns 2247
_refine_ls_number_restraints 8
_refine_ls_restrained_S_all 1.036
_refine_ls_R_factor_all 0.0581
_refine_ls_R_factor_gt 0.0386
_refine_ls_shift/su_max 0.001
_refine_ls_shift/su_mean 0.000
_refine_ls_structure_factor_coef Fsqd
_refine_ls_weighting_details 'calc w = 1/[\s^2^(Fo^2^)+(0.0616P)^2^+0.4126P] where P=(Fo^2^+2Fc^2^)/3'
_refine_ls_weighting_scheme calc
_refine_ls_wR_factor_gt 0.0977
_refine_ls_wR_factor_ref 0.1105
_reflns_number_gt 1725
_reflns_number_total 2247
_reflns_threshold_expression I>2\s(I)
_cod_data_source_file rk2102.cif
_cod_data_source_block I
_cod_original_sg_symbol_H-M 'P 21/n'
_cod_database_code 2219141
_cod_database_fobs_code 2219141

loop_
_symmetry_equiv_pos_as_xyz
'x, y, z'
'-x+1/2, y+1/2, -z+1/2'
'-x, -y, -z'
'x-1/2, -y-1/2, z-1/2'

loop_
_atom_site_type_symbol
_atom_site_label
_atom_site_fract_x
_atom_site_fract_y
_atom_site_fract_z
_atom_site_U_iso_or_equiv
_atom_site_adp_type
_atom_site_calc_flag
_atom_site_refinement_flags
_atom_site_occupancy
S S1 0.45571(4) 1.58779(11) 0.35227(3) 0.02368(17) Uani d . 1
O O1 0.78686(12) 0.8925(3) 0.67628(10) 0.0271(4) Uani d D 1
O O2 0.92212(11) 0.0797(3) 0.40282(10) 0.0258(3) Uani d . 1
O O3 0.82499(11) 0.3034(3) 0.30592(9) 0.0243(3) Uani d . 1
N N1 0.86480(13) 0.2593(3) 0.38518(11) 0.0200(4) Uani d . 1
N N2 0.64392(12) 1.0445(3) 0.42660(11) 0.0179(4) Uani d . 1
N N3 0.56870(13) 1.2266(3) 0.42711(11) 0.0199(4) Uani d D 1
N N4 0.57458(14) 1.2637(4) 0.26788(12) 0.0222(4) Uani d D 1
C C1 0.80683(15) 0.7307(4) 0.60870(13) 0.0201(4) Uani d . 1
C C2 0.87612(16) 0.5353(4) 0.62369(13) 0.0215(4) Uani d D 1
H H2 0.9106 0.5093 0.6843 0.026 Uiso calc RD 1
C C3 0.89488(15) 0.3793(4) 0.55093(13) 0.0211(4) Uani d D 1
H H3 0.9414 0.2440 0.5609 0.025 Uiso calc RD 1
C C4 0.84439(15) 0.4236(4) 0.46231(13) 0.0185(4) Uani d . 1
C C5 0.77372(15) 0.6132(4) 0.44565(13) 0.0180(4) Uani d D 1
H H5 0.7398 0.6378 0.3847 0.022 Uiso calc RD 1
C C6 0.75301(14) 0.7676(4) 0.51947(13) 0.0179(4) Uani d . 1
C C7 0.67610(15) 0.9650(4) 0.50831(13) 0.0197(4) Uani d D 1
H H7 0.6492 1.0363 0.5626 0.024 Uiso calc RD 1
C C8 0.53819(15) 1.3452(4) 0.34732(13) 0.0195(4) Uani d . 1
H H1 0.8337(17) 0.880(5) 0.7212(14) 0.044(8) Uiso d D 1
H H31 0.5515(19) 1.281(5) 0.4800(11) 0.036(7) Uiso d D 1
H H41 0.570(2) 1.360(4) 0.2208(13) 0.038(7) Uiso d D 1
H H42 0.6185(16) 1.145(3) 0.2711(17) 0.030(7) Uiso d D 1

loop_
_atom_site_aniso_label
_atom_site_aniso_U_11
_atom_site_aniso_U_22
_atom_site_aniso_U_33
_atom_site_aniso_U_12
_atom_site_aniso_U_13
_atom_site_aniso_U_23
S1 0.0247(3) 0.0265(3) 0.0193(2) 0.0085(2) -0.00213(18) -0.0004(2)
O1 0.0303(8) 0.0290(9) 0.0209(7) 0.0072(7) -0.0059(6) -0.0041(6)
O2 0.0268(8) 0.0220(8) 0.0287(7) 0.0074(7) 0.0022(6) -0.0008(6)
O3 0.0268(8) 0.0259(9) 0.0200(7) 0.0004(7) 0.0016(6) 0.0007(6)
N1 0.0181(8) 0.0185(9) 0.0239(8) -0.0036(7) 0.0047(6) 0.0002(7)
N2 0.0152(8) 0.0175(9) 0.0210(7) 0.0005(7) 0.0014(6) 0.0008(6)
N3 0.0201(8) 0.0220(10) 0.0174(8) 0.0051(7) 0.0008(6) 0.0007(7)
N4 0.0249(9) 0.0228(10) 0.0191(8) 0.0049(8) 0.0019(7) 0.0015(7)
C1 0.0201(10) 0.0204(11) 0.0200(9) -0.0020(9) 0.0024(7) -0.0005(8)
C2 0.0197(10) 0.0242(12) 0.0200(9) 0.0011(9) -0.0029(7) 0.0025(8)
C3 0.0178(10) 0.0198(11) 0.0254(10) 0.0022(8) -0.0001(7) 0.0037(8)
C4 0.0158(9) 0.0175(10) 0.0224(9) -0.0035(8) 0.0029(7) -0.0005(8)
C5 0.0155(9) 0.0187(11) 0.0198(9) -0.0028(8) 0.0012(7) 0.0043(7)
C6 0.0149(9) 0.0189(11) 0.0199(9) -0.0013(8) 0.0012(7) 0.0023(8)
C7 0.0188(10) 0.0205(11) 0.0198(9) 0.0007(8) 0.0015(7) -0.0010(8)
C8 0.0166(9) 0.0208(11) 0.0207(9) -0.0024(8) -0.0016(7) 0.0009(8)

loop_
_atom_type_symbol
_atom_type_description
_atom_type_scat_dispersion_real
_atom_type_scat_dispersion_imag
_atom_type_scat_source
C C 0.0033 0.0016 'International Tables Vol C Tables 4.2.6.8 and 6.1.1.4'
H H 0.0000 0.0000 'International Tables Vol C Tables 4.2.6.8 and 6.1.1.4'
N N 0.0061 0.0033 'International Tables Vol C Tables 4.2.6.8 and 6.1.1.4'
O O 0.0106 0.0060 'International Tables Vol C Tables 4.2.6.8 and 6.1.1.4'
S S 0.1246 0.1234 'International Tables Vol C Tables 4.2.6.8 and 6.1.1.4'

loop_
_geom_angle_atom_site_label_1
_geom_angle_atom_site_label_2
_geom_angle_atom_site_label_3
_geom_angle
C1 O1 H1 109(2)
O3 N1 O2 122.64(17)
O3 N1 C4 119.27(17)
O2 N1 C4 118.09(16)
C7 N2 N3 114.57(16)
C8 N3 N2 120.22(16)
C8 N3 H31 120.1(18)
N2 N3 H31 118.6(18)
C8 N4 H41 116.8(18)
C8 N4 H42 118.3(17)
H41 N4 H42 122(2)
O1 C1 C2 123.07(17)
O1 C1 C6 116.53(18)
C2 C1 C6 120.40(18)
C3 C2 C1 120.18(18)
C3 C2 H2 119.9
C1 C2 H2 119.9
C2 C3 C4 118.77(19)
C2 C3 H3 120.6
C4 C3 H3 120.6
C5 C4 C3 122.38(19)
C5 C4 N1 118.87(17)
C3 C4 N1 118.73(18)
C4 C5 C6 118.88(17)
C4 C5 H5 120.6
C6 C5 H5 120.6
C5 C6 C1 119.31(18)
C5 C6 C7 122.03(17)
C1 C6 C7 118.65(18)
N2 C7 C6 121.22(18)
N2 C7 H7 119.4
C6 C7 H7 119.4
N4 C8 N3 117.54(19)
N4 C8 S1 123.38(15)
N3 C8 S1 119.07(15)

loop_
_geom_bond_atom_site_label_1
_geom_bond_atom_site_label_2
_geom_bond_distance
S1 C8 1.693(2)
O1 C1 1.345(2)
O1 H1 0.842(10)
O2 N1 1.237(2)
O3 N1 1.227(2)
N1 C4 1.457(3)
N2 C7 1.281(2)
N2 N3 1.378(2)
N3 C8 1.342(2)
N3 H31 0.852(10)
N4 C8 1.328(3)
N4 H41 0.853(10)
N4 H42 0.852(10)
C1 C2 1.390(3)
C1 C6 1.412(2)
C2 C3 1.377(3)
C2 H2 0.9500
C3 C4 1.394(3)
C3 H3 0.9500
C4 C5 1.379(3)
C5 C6 1.389(3)
C5 H5 0.9500
C6 C7 1.455(3)
C7 H7 0.9500

loop_
_geom_hbond_atom_site_label_D
_geom_hbond_atom_site_label_H
_geom_hbond_atom_site_label_A
_geom_hbond_site_symmetry_A
_geom_hbond_distance_DH
_geom_hbond_distance_HA
_geom_hbond_distance_DA
_geom_hbond_angle_DHA
_geom_hbond_publ_flag
O1 H1 S1 4_686 0.840(10) 2.340(10) 3.175(2) 170(3) y
N3 H31 S1 3_686 0.850(10) 2.500(10) 3.337(2) 167(2) y
N4 H41 O2 2_665 0.850(10) 2.140(10) 2.987(2) 172(3) y
N4 H42 O3 2_655 0.850(10) 2.31(2) 3.044(2) 144(2) y

loop_
_cod_related_entry_id
_cod_related_entry_database
_cod_related_entry_code
1 ChemSpider 12105909
